data_1541045
loop_
_publ_author_name
'Tillmanns, E.'
'Baur, W.H.'
'Gebert, W.'

_publ_section_title
;
 Computer simulation of crystal structures applied to the solution of the
 superstructure of cubic silicondiphosphate
;
_journal_name_full 'Journal of Solid State Chemistry'
_journal_page_first 69
_journal_page_last 84
_journal_volume 7
_journal_year 1973
_chemical_formula_sum 'O7 P2 Si'
_chemical_name_systematic 'Si (P2 O7)'
_space_group_IT_number 205
_symmetry_space_group_name_Hall '-P 2ac 2ab 3'
_symmetry_space_group_name_H-M 'P a -3'
_cell_angle_alpha 90
_cell_angle_beta 90
_cell_angle_gamma 90
_cell_formula_units_Z 108
_cell_length_a 22.418
_cell_length_b 22.418
_cell_length_c 22.418
_cell_volume 11266.541
_citation_journal_id_ASTM JSSCBI
_cod_data_source_file Tillmanns_JSSCBI_1973_1768.cif
_cod_data_source_block O7P2Si1
_cod_original_cell_volume 11266.54
_cod_original_formula_sum 'O7 P2 Si1'
_cod_database_code 1541045

loop_
_symmetry_equiv_pos_as_xyz
x,y,z
-x+1/2,-y,z+1/2
x+1/2,-y+1/2,-z
-x,y+1/2,-z+1/2
z,x,y
-z+1/2,-x,y+1/2
z+1/2,-x+1/2,-y
-z,x+1/2,-y+1/2
y,z,x
y+1/2,-z+1/2,-x
-y,z+1/2,-x+1/2
-y+1/2,-z,x+1/2
-x,-y,-z
x-1/2,y,-z-1/2
-x-1/2,y-1/2,z
x,-y-1/2,z-1/2
-z,-x,-y
z-1/2,x,-y-1/2
-z-1/2,x-1/2,y
z,-x-1/2,y-1/2
-y,-z,-x
-y-1/2,z-1/2,x
y,-z-1/2,x-1/2
y-1/2,z,-x-1/2

loop_
_atom_site_label
_atom_site_type_symbol
_atom_site_fract_x
_atom_site_fract_y
_atom_site_fract_z
_atom_site_occupancy
_atom_site_U_iso_or_equiv
P1 P+5 0.4619 0.1211 0.1292 1 0.0
Si6 Si+4 0 0 0 1 0.0
O18 O-2 0.8185 0.7293 0.1386 1 0.0
O22 O-2 0.1326 0.4063 0.7946 1 0.0
O12 O-2 0.4937 0.0765 0.492 1 0.0
P6 P+5 0.128 0.7851 0.4604 1 0.0
O7 O-2 0.1167 0.0591 0.1476 1 0.0
O25 O-2 0.463 0.7254 0.4897 1 0.0
O6 O-2 0.5 0.5 0.5 1 0.0
O14 O-2 0.4537 0.4021 0.4923 1 0.0
O21 O-2 0.8217 0.7361 0.8041 1 0.0
P4 P+5 0.7965 0.791 0.1337 1 0.0
Si3 Si+4 -0.008 0.3355 0.6519 1 0.0
O20 O-2 0.142 0.7289 0.7946 1 0.0
O27 O-2 0.5048 0.7457 0.7997 1 0.0
Si5 Si+4 0.334 0.334 0.334 1 0.0
P9 P+5 0.7997 0.7997 0.7997 1 0.0
P5 P+5 0.1259 0.4728 0.7965 1 0.0
O28 O-2 0.4923 0.0692 0.7933 1 0.0
P7 P+5 0.4618 0.7883 0.4653 1 0.0
O19 O-2 0.8162 0.0769 0.8185 1 0.0
P10 P+5 0.4602 0.4602 0.4602 1 0.0
Si4 Si+4 0.3432 0.6612 0.3295 1 0.0
Si2 Si+4 0.3221 0.3393 -0.0032 1 0.0
O23 O-2 0.1436 0.7195 0.4582 1 0.0
O30 O-2 0.8121 0.3991 0.1279 1 0.0
O26 O-2 0.4889 0.4086 0.8217 1 0.0
O9 O-2 0.1425 0.3952 0.1171 1 0.0
O3 O-2 0.5107 0.4786 0.1829 1 0.0
O24 O-2 0.502 0.7362 0.1187 1 0.0
P3 P+5 0.7859 0.123 0.1354 1 0.0
O1 O-2 0.493 0.1454 0.1886 1 0.0
P11 P+5 0.1196 0.1196 0.1196 1 0.0
O13 O-2 0.1408 0.4106 0.452 1 0.0
O16 O-2 0.1418 0.719 0.1272 1 0.0
O15 O-2 0.8075 0.0655 0.1629 1 0.0
O4 O-2 0.1852 0.4997 0.8221 1 0.0
O29 O-2 0.8364 0.0753 0.4924 1 0.0
O17 O-2 0.1274 0.0719 0.8058 1 0.0
Si1 Si+4 0.3372 -0.0019 -0.0054 1 0.0
P8 P+5 0.4709 0.801 0.7834 1 0.0
O10 O-2 0.1627 0.0799 0.4787 1 0.0
O11 O-2 0.4996 0.3901 0.1203 1 0.0
P2 P+5 0.4759 0.4528 0.1281 1 0.0
O8 O-2 0.4867 0.0597 0.1196 1 0.0
O2 O-2 0.813 0.177 0.1714 1 0.0
O32 O-2 0.8062 0.4065 0.8003 1 0.0
O31 O-2 0.7875 0.3976 0.4659 1 0.0
O5 O-2 0.1592 0.1592 0.1592 1 0.0
O33 O-2 0.8125 0.7175 0.4702 1 0.0
